data_2233792
loop_
_publ_author_name
'Smith, Graham'
'Wermuth, Urs D.'

_publ_section_title
;
 4-[(4-Aminophenyl)sulfonyl]aniline--3,5-dinitrobenzoic acid (1/1)
;
_journal_coeditor_code FJ2510
_journal_issue 3
_journal_name_full 'Acta Crystallographica Section E'
_journal_page_first o669
_journal_paper_doi 10.1107/S1600536812004709
_journal_volume 68
_journal_year 2012
_chemical_formula_iupac 'C7 H4 N2 O6, C12 H12 N2 O2 S'
_chemical_formula_moiety 'C7 H4 N2 O6, C12 H12 N2 O2 S'
_chemical_formula_sum 'C19 H16 N4 O8 S'
_chemical_formula_weight 460.43
_chemical_name_common '1:1 Dapsone-3,5-dinitrobenzoic acid adduct'
_chemical_name_systematic
;
4-[(4-Aminophenyl)sulfonyl]aniline--3,5-dinitrobenzoic acid (1/1)
;
_space_group_IT_number 4
_symmetry_cell_setting monoclinic
_symmetry_space_group_name_Hall 'P 2yb'
_symmetry_space_group_name_H-M 'P 1 21 1'
_atom_sites_solution_hydrogens geom
_atom_sites_solution_primary direct
_atom_sites_solution_secondary difmap
_audit_creation_method SHELXL97
_cell_angle_alpha 90.00
_cell_angle_beta 97.693(6)
_cell_angle_gamma 90.00
_cell_formula_units_Z 2
_cell_length_a 5.8222(4)
_cell_length_b 15.5982(10)
_cell_length_c 10.7299(9)
_cell_measurement_reflns_used 2802
_cell_measurement_temperature 200(2)
_cell_measurement_theta_max 28.73
_cell_measurement_theta_min 3.23
_cell_volume 965.67(12)
_computing_cell_refinement 'CrysAlis PRO (Oxford Diffraction, 2010)'
_computing_data_collection 'CrysAlis PRO (Oxford Diffraction, 2010)'
_computing_data_reduction 'CrysAlis PRO (Oxford Diffraction, 2010)'
_computing_molecular_graphics 'PLATON (Spek, 2009)'
_computing_publication_material 'PLATON (Spek, 2009)'
_computing_structure_refinement 'SHELXL97 (Sheldrick, 2008) within WinGX (Farrugia, 1999)'
_computing_structure_solution 'SIR92 (Altomare <i>et al.</i>, 1994)'
_diffrn_ambient_temperature 200(2)
_diffrn_detector_area_resol_mean 16.077
_diffrn_measured_fraction_theta_full 0.998
_diffrn_measured_fraction_theta_max 0.998
_diffrn_measurement_device_type 'Oxfod Diffraction Gemini-S CCD detector'
_diffrn_measurement_method '\w scans'
_diffrn_radiation_monochromator graphite
_diffrn_radiation_source 'Enhance (Mo) X-ray source'
_diffrn_radiation_type MoK\a
_diffrn_radiation_wavelength 0.71073
_diffrn_reflns_av_R_equivalents 0.0485
_diffrn_reflns_av_sigmaI/netI 0.0998
_diffrn_reflns_limit_h_max 7
_diffrn_reflns_limit_h_min -7
_diffrn_reflns_limit_k_max 19
_diffrn_reflns_limit_k_min -19
_diffrn_reflns_limit_l_max 10
_diffrn_reflns_limit_l_min -13
_diffrn_reflns_number 6257
_diffrn_reflns_theta_full 26.00
_diffrn_reflns_theta_max 26.00
_diffrn_reflns_theta_min 3.24
_diffrn_standards_number 0
_exptl_absorpt_coefficient_mu 0.228
_exptl_absorpt_correction_T_max 0.990
_exptl_absorpt_correction_T_min 0.832
_exptl_absorpt_correction_type multi-scan
_exptl_absorpt_process_details '(CrysAlis PRO; Oxford Diffraction, 2010)'
_exptl_crystal_colour yellow
_exptl_crystal_density_diffrn 1.584
_exptl_crystal_density_method 'not measured'
_exptl_crystal_description plate
_exptl_crystal_F_000 476
_exptl_crystal_size_max 0.30
_exptl_crystal_size_mid 0.25
_exptl_crystal_size_min 0.05
_refine_diff_density_max 0.504
_refine_diff_density_min -0.434
_refine_ls_abs_structure_details 'Flack (1983), 1803 Friedel pairs'
_refine_ls_abs_structure_Flack 0.07(11)
_refine_ls_extinction_method none
_refine_ls_goodness_of_fit_ref 0.933
_refine_ls_hydrogen_treatment constr
_refine_ls_matrix_type full
_refine_ls_number_parameters 289
_refine_ls_number_reflns 3774
_refine_ls_number_restraints 1
_refine_ls_restrained_S_all 0.933
_refine_ls_R_factor_all 0.0875
_refine_ls_R_factor_gt 0.0557
_refine_ls_shift/su_max 0.001
_refine_ls_shift/su_mean 0.000
_refine_ls_structure_factor_coef Fsqd
_refine_ls_weighting_details 'calc w=1/[\s^2^(Fo^2^)+(0.0468P)^2^] where P=(Fo^2^+2Fc^2^)/3'
_refine_ls_weighting_scheme calc
_refine_ls_wR_factor_gt 0.0945
_refine_ls_wR_factor_ref 0.1020
_reflns_number_gt 2643
_reflns_number_total 3774
_reflns_threshold_expression I>2\s(I)
_cod_data_source_file fj2510.cif
_cod_data_source_block I
_cod_original_cell_volume 965.68(12)
_cod_original_sg_symbol_H-M 'P 21'
_cod_database_code 2233792
_cod_database_fobs_code 2233792

loop_
_symmetry_equiv_pos_as_xyz
'x, y, z'
'-x, y+1/2, -z'

loop_
_atom_site_aniso_label
_atom_site_aniso_U_11
_atom_site_aniso_U_22
_atom_site_aniso_U_33
_atom_site_aniso_U_12
_atom_site_aniso_U_13
_atom_site_aniso_U_23
S1 0.0254(5) 0.0146(5) 0.0240(6) 0.0027(5) 0.0059(4) 0.0007(5)
O1 0.0231(14) 0.0290(17) 0.0322(17) 0.0077(14) 0.0084(11) 0.0032(15)
O11 0.0409(17) 0.0127(15) 0.0319(18) -0.0020(13) 0.0091(13) -0.0017(13)
N4 0.043(2) 0.045(3) 0.027(2) -0.0099(19) 0.0168(18) -0.005(2)
N41 0.027(2) 0.035(2) 0.030(2) 0.0116(16) 0.0147(16) 0.0147(18)
C1 0.024(2) 0.015(2) 0.021(2) 0.0046(16) 0.0057(17) 0.0073(17)
C2 0.019(2) 0.018(2) 0.028(3) -0.0006(17) 0.0062(18) 0.0050(19)
C3 0.024(2) 0.021(2) 0.026(3) -0.0070(18) 0.0063(18) 0.002(2)
C4 0.031(2) 0.014(2) 0.029(3) 0.0027(19) 0.0075(19) 0.005(2)
C5 0.019(2) 0.028(3) 0.029(3) 0.0011(17) 0.0065(18) 0.006(2)
C6 0.020(2) 0.022(2) 0.027(3) -0.001(2) 0.0008(16) 0.002(2)
C11 0.020(2) 0.017(2) 0.018(2) 0.0024(17) 0.0071(17) -0.0014(18)
C21 0.019(2) 0.019(2) 0.027(3) 0.0022(18) 0.0036(17) -0.002(2)
C31 0.027(3) 0.015(2) 0.032(3) -0.0054(18) 0.0119(19) -0.002(2)
C41 0.028(2) 0.022(2) 0.020(3) 0.0052(19) 0.0144(18) 0.0014(19)
C51 0.013(2) 0.034(3) 0.020(3) -0.0010(19) 0.0037(16) 0.001(2)
C61 0.018(2) 0.016(2) 0.027(3) -0.0033(17) 0.0043(17) 0.0019(19)
O11A 0.0358(18) 0.032(2) 0.0237(19) 0.0036(15) 0.0015(14) 0.0046(15)
O12A 0.0348(18) 0.043(2) 0.0270(19) 0.0126(15) 0.0162(14) 0.0109(16)
O31A 0.0382(17) 0.051(2) 0.036(2) 0.0219(18) 0.0123(14) 0.0015(19)
O32A 0.050(2) 0.094(3) 0.029(2) 0.0285(19) 0.0145(16) 0.023(2)
O51A 0.0420(19) 0.058(2) 0.040(2) 0.0061(16) 0.0217(16) -0.0068(17)
O52A 0.040(2) 0.038(2) 0.081(3) 0.0210(18) 0.0219(18) 0.011(2)
N31A 0.032(2) 0.035(2) 0.025(2) 0.0044(17) 0.0070(18) 0.0080(19)
N51A 0.023(2) 0.025(2) 0.044(3) 0.0027(17) 0.0102(18) -0.011(2)
C1A 0.026(2) 0.007(2) 0.028(3) -0.0041(17) 0.0047(18) -0.0044(19)
C2A 0.020(2) 0.016(2) 0.031(3) -0.0019(17) -0.0003(18) -0.0017(19)
C3A 0.019(2) 0.020(2) 0.030(3) -0.0012(17) 0.0058(18) -0.006(2)
C4A 0.028(2) 0.023(2) 0.021(3) -0.0062(19) 0.0071(19) -0.0041(19)
C5A 0.022(2) 0.018(2) 0.022(3) 0.0016(17) 0.0050(17) -0.0022(19)
C6A 0.024(2) 0.016(2) 0.031(3) -0.0009(19) 0.0068(19) -0.002(2)
C11A 0.033(3) 0.020(3) 0.027(3) -0.004(2) 0.004(2) -0.002(2)

loop_
_atom_site_type_symbol
_atom_site_label
_atom_site_fract_x
_atom_site_fract_y
_atom_site_fract_z
_atom_site_U_iso_or_equiv
_atom_site_thermal_displace_type
_atom_site_calc_flag
_atom_site_refinement_flags
_atom_site_occupancy
S S1 0.93142(16) 0.26625(7) 0.65868(10) 0.0211(3) Uani . . 1.000
O O1 1.1787(4) 0.25679(19) 0.6593(2) 0.0277(9) Uani . . 1.000
O O11 0.7823(5) 0.19588(17) 0.6150(3) 0.0281(10) Uani . . 1.000
N N4 0.8049(6) 0.3557(2) 1.1801(3) 0.0372(14) Uani . . 1.000
N N41 0.6306(6) 0.5772(2) 0.3593(3) 0.0297(12) Uani . . 1.000
C C1 0.8876(6) 0.2919(2) 0.8133(4) 0.0198(12) Uani . . 1.000
C C2 1.0600(7) 0.3366(2) 0.8888(4) 0.0214(14) Uani . . 1.000
C C3 1.0320(7) 0.3575(3) 1.0091(4) 0.0234(14) Uani . . 1.000
C C4 0.8282(7) 0.3357(3) 1.0594(4) 0.0244(14) Uani . . 1.000
C C5 0.6570(6) 0.2913(2) 0.9813(4) 0.0250(16) Uani . . 1.000
C C6 0.6843(6) 0.2705(3) 0.8600(4) 0.0232(14) Uani . . 1.000
C C11 0.8420(6) 0.3568(2) 0.5669(4) 0.0179(12) Uani . . 1.000
C C21 0.9984(6) 0.4232(2) 0.5568(4) 0.0216(14) Uani . . 1.000
C C31 0.9285(7) 0.4947(3) 0.4881(4) 0.0239(16) Uani . . 1.000
C C41 0.6997(7) 0.5020(3) 0.4281(4) 0.0223(14) Uani . . 1.000
C C51 0.5478(6) 0.4342(3) 0.4358(4) 0.0222(16) Uani . . 1.000
C C61 0.6189(6) 0.3623(3) 0.5057(4) 0.0202(14) Uani . . 1.000
O O11A 1.1135(5) 0.52662(18) 0.1963(3) 0.0307(11) Uani . . 1.000
O O12A 0.7721(5) 0.59140(19) 0.1352(3) 0.0338(11) Uani . . 1.000
O O31A 0.6393(5) 0.7561(2) -0.2381(3) 0.0411(11) Uani . . 1.000
O O32A 0.8367(5) 0.7329(2) -0.3913(3) 0.0568(14) Uani . . 1.000
O O51A 1.5248(5) 0.5584(2) -0.3210(3) 0.0452(11) Uani . . 1.000
O O52A 1.5821(5) 0.4790(2) -0.1557(4) 0.0518(14) Uani . . 1.000
N N31A 0.7989(6) 0.7217(2) -0.2837(4) 0.0304(12) Uani . . 1.000
N N51A 1.4771(6) 0.5348(2) -0.2196(4) 0.0302(14) Uani . . 1.000
C C1A 1.0392(6) 0.5909(2) -0.0076(4) 0.0202(14) Uani . . 1.000
C C2A 0.8998(7) 0.6454(3) -0.0849(4) 0.0227(14) Uani . . 1.000
C C3A 0.9516(6) 0.6645(3) -0.2025(4) 0.0228(14) Uani . . 1.000
C C4A 1.1434(7) 0.6304(3) -0.2487(4) 0.0237(14) Uani . . 1.000
C C5A 1.2790(6) 0.5752(3) -0.1701(4) 0.0205(14) Uani . . 1.000
C C6A 1.2350(6) 0.5561(3) -0.0500(4) 0.0234(14) Uani . . 1.000
C C11A 0.9811(7) 0.5666(3) 0.1197(4) 0.0267(17) Uani . . 1.000
H H2 1.19500 0.35230 0.85710 0.0260 Uiso calc R 1.000
H H3 1.14970 0.38670 1.05900 0.0280 Uiso calc R 1.000
H H5 0.52150 0.27540 1.01240 0.0300 Uiso calc R 1.000
H H6 0.56660 0.24200 0.80910 0.0280 Uiso calc R 1.000
H H21 1.15000 0.41890 0.59660 0.0260 Uiso calc R 1.000
H H31 1.03330 0.53890 0.48110 0.0290 Uiso calc R 1.000
H H51 0.39760 0.43720 0.39380 0.0270 Uiso calc R 1.000
H H61 0.51570 0.31740 0.51140 0.0240 Uiso calc R 1.000
H H411 0.92050 0.36670 1.23450 0.0450 Uiso . R 1.000
H H412 0.65340 0.36650 1.20020 0.0450 Uiso . R 1.000
H H413 0.48370 0.57210 0.32450 0.0360 Uiso . R 1.000
H H414 0.64420 0.62220 0.41090 0.0360 Uiso . R 1.000
H H2A 0.76960 0.66950 -0.05720 0.0280 Uiso calc R 1.000
H H4A 1.17850 0.64400 -0.32840 0.0280 Uiso calc R 1.000
H H6A 1.33460 0.52070 0.00190 0.0270 Uiso calc R 1.000
H H12A 0.73000 0.58250 0.21450 0.0510 Uiso . R 1.000

loop_
_atom_type_symbol
_atom_type_description
_atom_type_scat_dispersion_real
_atom_type_scat_dispersion_imag
_atom_type_scat_source
C C 0.0033 0.0016 'International Tables Vol C Tables 4.2.6.8 and 6.1.1.4'
H H 0.0000 0.0000 'International Tables Vol C Tables 4.2.6.8 and 6.1.1.4'
N N 0.0061 0.0033 'International Tables Vol C Tables 4.2.6.8 and 6.1.1.4'
O O 0.0106 0.0060 'International Tables Vol C Tables 4.2.6.8 and 6.1.1.4'
S S 0.1246 0.1234 'International Tables Vol C Tables 4.2.6.8 and 6.1.1.4'

loop_
_geom_angle_atom_site_label_1
_geom_angle_atom_site_label_2
_geom_angle_atom_site_label_3
_geom_angle
_geom_angle_publ_flag
O1 S1 O11 118.73(18) no
O1 S1 C1 106.80(16) no
O1 S1 C11 107.70(17) no
O11 S1 C1 108.88(18) no
O11 S1 C11 108.03(18) no
C1 S1 C11 106.02(18) no
C11A O12A H12A 116.00 no
H411 N4 H412 119.00 no
C4 N4 H411 122.00 no
C4 N4 H412 118.00 no
C41 N41 H413 110.00 no
C41 N41 H414 109.00 no
H413 N41 H414 109.00 no
O31A N31A O32A 123.9(4) no
O31A N31A C3A 117.4(4) no
O32A N31A C3A 118.7(3) no
O52A N51A C5A 117.4(4) no
O51A N51A O52A 124.2(4) no
O51A N51A C5A 118.5(3) no
S1 C1 C2 118.7(3) no
C2 C1 C6 119.7(4) no
S1 C1 C6 121.7(3) no
C1 C2 C3 120.2(4) no
C2 C3 C4 121.3(4) no
N4 C4 C5 122.2(4) no
C3 C4 C5 117.4(4) no
N4 C4 C3 120.5(4) no
C4 C5 C6 121.5(4) no
C1 C6 C5 119.9(4) no
C21 C11 C61 120.1(4) no
S1 C11 C21 119.5(3) no
S1 C11 C61 120.4(3) no
C11 C21 C31 119.8(4) no
C21 C31 C41 120.6(4) no
N41 C41 C51 121.6(4) no
C31 C41 C51 118.9(4) no
N41 C41 C31 119.5(4) no
C41 C51 C61 120.3(4) no
C11 C61 C51 120.3(4) no
C1 C2 H2 120.00 no
C3 C2 H2 120.00 no
C4 C3 H3 119.00 no
C2 C3 H3 119.00 no
C4 C5 H5 119.00 no
C6 C5 H5 119.00 no
C1 C6 H6 120.00 no
C5 C6 H6 120.00 no
C11 C21 H21 120.00 no
C31 C21 H21 120.00 no
C21 C31 H31 120.00 no
C41 C31 H31 120.00 no
C41 C51 H51 120.00 no
C61 C51 H51 120.00 no
C11 C61 H61 120.00 no
C51 C61 H61 120.00 no
C2A C1A C11A 121.3(3) no
C6A C1A C11A 119.6(3) no
C2A C1A C6A 119.1(4) no
C1A C2A C3A 120.4(4) no
N31A C3A C2A 119.4(4) no
C2A C3A C4A 122.2(4) no
N31A C3A C4A 118.4(4) no
C3A C4A C5A 116.3(4) no
N51A C5A C6A 119.8(4) no
C4A C5A C6A 123.0(4) no
N51A C5A C4A 117.3(4) no
C1A C6A C5A 118.9(4) no
O11A C11A C1A 122.9(4) no
O12A C11A C1A 111.6(4) no
O11A C11A O12A 125.4(4) no
C1A C2A H2A 120.00 no
C3A C2A H2A 120.00 no
C3A C4A H4A 122.00 no
C5A C4A H4A 122.00 no
C1A C6A H6A 121.00 no
C5A C6A H6A 121.00 no

loop_
_geom_bond_atom_site_label_1
_geom_bond_atom_site_label_2
_geom_bond_distance
_geom_bond_publ_flag
S1 O1 1.446(3) no
S1 O11 1.439(3) no
S1 C1 1.758(4) no
S1 C11 1.760(4) no
O11A C11A 1.220(5) no
O12A C11A 1.309(5) no
O31A N31A 1.230(5) no
O32A N31A 1.217(5) no
O51A N51A 1.215(5) no
O52A N51A 1.220(5) no
O12A H12A 0.9300 no
N4 C4 1.357(5) no
N41 C41 1.415(6) no
N4 H412 0.9500 no
N4 H411 0.8500 no
N41 H413 0.8900 no
N41 H414 0.8900 no
N31A C3A 1.462(6) no
N51A C5A 1.474(5) no
C1 C2 1.390(5) no
C1 C6 1.387(5) no
C2 C3 1.362(6) no
C3 C4 1.409(6) no
C4 C5 1.397(6) no
C5 C6 1.371(6) no
C11 C61 1.378(5) no
C11 C21 1.393(5) no
C21 C31 1.368(6) no
C31 C41 1.404(6) no
C41 C51 1.388(6) no
C51 C61 1.382(6) no
C2 H2 0.9300 no
C3 H3 0.9300 no
C5 H5 0.9300 no
C6 H6 0.9300 no
C21 H21 0.9300 no
C31 H31 0.9300 no
C51 H51 0.9300 no
C61 H61 0.9300 no
C1A C6A 1.393(5) no
C1A C11A 1.499(6) no
C1A C2A 1.374(6) no
C2A C3A 1.369(6) no
C3A C4A 1.387(6) no
C4A C5A 1.378(6) no
C5A C6A 1.380(6) no
C2A H2A 0.9300 no
C4A H4A 0.9300 no
C6A H6A 0.9300 no

loop_
_geom_hbond_atom_site_label_D
_geom_hbond_atom_site_label_H
_geom_hbond_atom_site_label_A
_geom_hbond_site_symmetry_A
_geom_hbond_distance_DH
_geom_hbond_distance_HA
_geom_hbond_distance_DA
_geom_hbond_angle_DHA
_geom_hbond_publ_flag
O12A H12A N41 . 0.93 1.73 2.653(5) 173 yes
N4 H412 O31A 2_646 0.95 2.49 3.150(5) 126 yes
N41 H413 O11A 1_455 0.89 2.50 3.367(5) 165 yes
N41 H414 O1 2_756 0.89 2.50 3.030(4) 119 no
C2 H2 O1 . 0.93 2.580 2.924(5) 102 no

loop_
_geom_torsion_atom_site_label_1
_geom_torsion_atom_site_label_2
_geom_torsion_atom_site_label_3
_geom_torsion_atom_site_label_4
_geom_torsion
_geom_torsion_publ_flag
O1 S1 C1 C2 29.6(3) no
O1 S1 C1 C6 -152.0(3) no
O11 S1 C1 C2 158.9(3) no
O11 S1 C1 C6 -22.7(4) no
C11 S1 C1 C2 -85.1(3) no
C11 S1 C1 C6 93.3(3) no
O1 S1 C11 C21 -27.7(4) no
O1 S1 C11 C61 152.6(3) no
O11 S1 C11 C21 -157.0(3) no
O11 S1 C11 C61 23.2(4) no
C1 S1 C11 C21 86.4(3) no
C1 S1 C11 C61 -93.4(4) no
O32A N31A C3A C2A -174.4(4) no
O32A N31A C3A C4A 4.7(6) no
O31A N31A C3A C2A 6.0(6) no
O31A N31A C3A C4A -175.0(4) no
O52A N51A C5A C4A -172.2(4) no
O51A N51A C5A C4A 7.3(6) no
O51A N51A C5A C6A -173.5(4) no
O52A N51A C5A C6A 7.0(6) no
S1 C1 C2 C3 -180.0(3) no
C6 C1 C2 C3 1.6(6) no
C2 C1 C6 C5 -1.9(6) no
S1 C1 C6 C5 179.7(3) no
C1 C2 C3 C4 -0.9(6) no
C2 C3 C4 N4 178.9(4) no
C2 C3 C4 C5 0.5(6) no
N4 C4 C5 C6 -179.1(4) no
C3 C4 C5 C6 -0.7(6) no
C4 C5 C6 C1 1.5(6) no
S1 C11 C21 C31 -178.4(3) no
C61 C11 C21 C31 1.4(6) no
C21 C11 C61 C51 -1.1(6) no
S1 C11 C61 C51 178.7(3) no
C11 C21 C31 C41 0.4(6) no
C21 C31 C41 N41 179.0(4) no
C21 C31 C41 C51 -2.3(6) no
C31 C41 C51 C61 2.6(6) no
N41 C41 C51 C61 -178.7(4) no
C41 C51 C61 C11 -0.9(6) no
C6A C1A C2A C3A 0.7(6) no
C11A C1A C2A C3A -177.8(4) no
C2A C1A C6A C5A -2.1(6) no
C11A C1A C6A C5A 176.3(4) no
C2A C1A C11A O11A -171.3(4) no
C2A C1A C11A O12A 10.5(6) no
C6A C1A C11A O11A 10.3(6) no
C6A C1A C11A O12A -167.9(4) no
C1A C2A C3A N31A 179.2(4) no
C1A C2A C3A C4A 0.1(7) no
N31A C3A C4A C5A -178.4(4) no
C2A C3A C4A C5A 0.6(7) no
C3A C4A C5A N51A 177.0(4) no
C3A C4A C5A C6A -2.2(7) no
N51A C5A C6A C1A -176.2(4) no
C4A C5A C6A C1A 3.0(7) no
